data_7713789
loop_
_publ_author_name
'Lamata, Pilar'
'Beard, Sophie'
'Grasa, Alejandro'
'Viguri, Fernando'
'Ricardo, Rodriguez Martinez'
'L\'opez, Jos\'e A.'
'Lahoz, Fernando J.'
'Garc\'ia-Ordu\~na, Pilar'
'Carmona, Daniel'

_publ_section_title
;
 Molecular hydrogen and water activation by transition metal frustrated
 Lewis pairs containing ruthenium or osmium components: catalytic
 hydrogenation assays
;
_journal_name_full 'Dalton Transactions'
_journal_paper_doi 10.1039/D3DT02339G
_journal_year 2023
_chemical_absolute_configuration rmad
_chemical_formula_moiety 'C35 H41 N4 O2 Ru, F6 Sb, C4 H8 O'
_chemical_formula_sum 'C39 H49 F6 N4 O3 Ru Sb'
_chemical_formula_weight 958.64
_space_group_crystal_system orthorhombic
_space_group_IT_number 19
_space_group_name_Hall 'P 2ac 2ab'
_space_group_name_H-M_alt 'P 21 21 21'
_atom_sites_solution_hydrogens geom
_atom_sites_solution_primary direct
_atom_sites_solution_secondary difmap
_audit_creation_date 2022-06-10
_audit_creation_method
;
Olex2 1.5
(compiled 2022.04.07 svn.rca3783a0 for OlexSys, GUI svn.r6498)
;
_audit_update_record
;
2023-02-06 deposited with the CCDC.	2023-08-24 downloaded from the CCDC.
;
_cell_angle_alpha 90
_cell_angle_beta 90
_cell_angle_gamma 90
_cell_formula_units_Z 4
_cell_length_a 11.6436(8)
_cell_length_b 15.5640(11)
_cell_length_c 21.8392(15)
_cell_measurement_reflns_used 9929
_cell_measurement_temperature 100.00
_cell_measurement_theta_max 27.500
_cell_measurement_theta_min 2.279
_cell_volume 3957.7(5)
_computing_cell_refinement 'SAINT V8.40B (Bruker AXS, 2016) in APEX4 '
_computing_data_collection 'SAINT V8.40B (Bruker AXS, 2016) in APEX4'
_computing_data_reduction 'SAINT V8.40B (Bruker AXS, 2016) in APEX4'
_computing_molecular_graphics 'Olex2 1.5 (Dolomanov et al., 2009)'
_computing_publication_material 'Olex2 1.5 (Dolomanov et al., 2009)'
_computing_structure_refinement 'XL  (Sheldrick, 2008)'
_computing_structure_solution 'XS  (Sheldrick, 2008)'
_diffrn_ambient_temperature 100.00
_diffrn_measured_fraction_theta_full 0.998
_diffrn_measured_fraction_theta_max 0.996
_diffrn_measurement_device_type 'Bruker D8 VENTURE'
_diffrn_measurement_method '\f and \w scans'
_diffrn_radiation_type MoK\a
_diffrn_radiation_wavelength 0.71073
_diffrn_reflns_av_R_equivalents 0.0651
_diffrn_reflns_av_unetI/netI 0.0522
_diffrn_reflns_Laue_measured_fraction_full 0.998
_diffrn_reflns_Laue_measured_fraction_max 0.996
_diffrn_reflns_limit_h_max 14
_diffrn_reflns_limit_h_min -15
_diffrn_reflns_limit_k_max 20
_diffrn_reflns_limit_k_min -19
_diffrn_reflns_limit_l_max 29
_diffrn_reflns_limit_l_min -28
_diffrn_reflns_number 52333
_diffrn_reflns_point_group_measured_fraction_full 0.998
_diffrn_reflns_point_group_measured_fraction_max 0.993
_diffrn_reflns_theta_full 25.242
_diffrn_reflns_theta_max 28.302
_diffrn_reflns_theta_min 1.865
_diffrn_source_current 1.4
_diffrn_source_power 0.07
_diffrn_source_voltage 50.0
_diffrn_standards_number 0
_exptl_absorpt_coefficient_mu 1.134
_exptl_absorpt_correction_T_max 0.7457
_exptl_absorpt_correction_T_min 0.5833
_exptl_absorpt_correction_type multi-scan
_exptl_absorpt_process_details
;
SADABS-2016/2 (Bruker,2016/2) was used for absorption correction.
wR2(int) was 0.1194 before and 0.0616 after correction.
The Ratio of minimum to maximum transmission is 0.7822.
The \l/2 correction factor is Not present.
;
_exptl_crystal_colour yellow
_exptl_crystal_colour_primary yellow
_exptl_crystal_density_diffrn 1.609
_exptl_crystal_description plate
_exptl_crystal_F_000 1936
_exptl_crystal_recrystallization_method 'Re-crystallisation from solvent: deuterated THF'
_exptl_crystal_size_max 0.12
_exptl_crystal_size_mid 0.075
_exptl_crystal_size_min 0.055
_refine_diff_density_max 0.889
_refine_diff_density_min -0.891
_refine_diff_density_rms 0.103
_refine_ls_abs_structure_details
;
 Flack x determined using 2982 quotients [(I+)-(I-)]/[(I+)+(I-)]
 (Parsons, Flack and Wagner, Acta Cryst. B69 (2013) 249-259).
;
_refine_ls_abs_structure_Flack -0.039(11)
_refine_ls_extinction_method none
_refine_ls_goodness_of_fit_ref 1.068
_refine_ls_hydrogen_treatment constr
_refine_ls_matrix_type full
_refine_ls_number_parameters 493
_refine_ls_number_reflns 9779
_refine_ls_number_restraints 0
_refine_ls_restrained_S_all 1.068
_refine_ls_R_factor_all 0.0686
_refine_ls_R_factor_gt 0.0411
_refine_ls_shift/su_max 0.001
_refine_ls_shift/su_mean 0.000
_refine_ls_structure_factor_coef Fsqd
_refine_ls_weighting_details 'w=1/[\s^2^(Fo^2^)+(0.0345P)^2^+6.0508P] where P=(Fo^2^+2Fc^2^)/3'
_refine_ls_weighting_scheme calc
_refine_ls_wR_factor_gt 0.0851
_refine_ls_wR_factor_ref 0.0983
_reflns_Friedel_coverage 0.801
_reflns_Friedel_fraction_full 0.998
_reflns_Friedel_fraction_max 0.988
_reflns_number_gt 7702
_reflns_number_total 9779
_reflns_threshold_expression 'I > 2\s(I)'
_cod_data_source_file d3dt02339g4.cif
_cod_data_source_block cmpnd_20
_cod_database_code 7713789
_shelx_shelxl_version_number 2019/1
_shelx_space_group_comment
;
The symmetry employed for this shelxl refinement is uniquely defined
by the following loop, which should always be used as a source of
symmetry information in preference to the above space-group names.
They are only intended as comments.
;
_shelx_estimated_absorpt_t_max 0.940
_shelx_estimated_absorpt_t_min 0.876
_olex2_refinement_description
;
1. Fixed Uiso
 At 1.2 times of:
  All C(H) groups, All C(H,H) groups, All N(H) groups
 At 1.5 times of:
  All C(H,H,H) groups
2.a Ternary CH refined with riding coordinates:
 C16(H16), C32(H32), C8(H8)
2.b Secondary CH2 refined with riding coordinates:
 C33(H33A,H33B), C51(H51A,H51B), C53(H53A,H53B), C54(H54A,H54B), C52(H52A,H52B)
2.c Aromatic/amide H refined with riding coordinates:
 C30(H30), C29(H29), C11(H11), N4(H4), C14(H14), C13(H13), C12(H12), C27(H27),
 C26(H26), N3(H3), C23(H23), C19(H19), C22(H22), C2(H2), C6(H6), C5(H5),
 C3(H3A), C20(H20)
2.d Idealised Me refined as rotating group:
 C35(H35A,H35B,H35C), C31(H31A,H31B,H31C), C7(H7A,H7B,H7C), C9(H9A,H9B,H9C),
 C24(H24A,H24B,H24C), C10(H10A,H10B,H10C)
;
_olex2_submission_special_instructions 'No special instructions were received'

loop_
_space_group_symop_operation_xyz
'x, y, z'
'-x+1/2, -y, z+1/2'
'x+1/2, -y+1/2, -z'
'-x, y+1/2, -z+1/2'

loop_
_atom_site_label
_atom_site_type_symbol
_atom_site_fract_x
_atom_site_fract_y
_atom_site_fract_z
_atom_site_U_iso_or_equiv
_atom_site_adp_type
_atom_site_occupancy
_atom_site_site_symmetry_order
_atom_site_calc_flag
_atom_site_refinement_flags_posn
_atom_site_refinement_flags_adp
_atom_site_refinement_flags_occupancy
_atom_site_disorder_assembly
_atom_site_disorder_group
Ru1 Ru 0.13604(5) 0.45555(3) 0.48997(2) 0.02783(12) Uani 1 1 d . . . . .
Sb1 Sb 0.35872(4) 0.51198(3) 0.71412(2) 0.03396(12) Uani 1 1 d . . . . .
F2 F 0.4620(4) 0.5139(3) 0.64849(19) 0.0432(10) Uani 1 1 d . . . . .
F1 F 0.2551(4) 0.5096(4) 0.78002(19) 0.0543(12) Uani 1 1 d . . . . .
F5 F 0.4733(4) 0.4689(4) 0.7656(2) 0.0661(16) Uani 1 1 d . . . . .
O1 O 0.3555(5) 0.3056(3) 0.4282(2) 0.0352(10) Uani 1 1 d . . . . .
F6 F 0.2429(4) 0.5570(3) 0.66343(19) 0.0469(11) Uani 1 1 d . . . . .
N1 N 0.1039(5) 0.3382(3) 0.4448(2) 0.0283(12) Uani 1 1 d . . . . .
F3 F 0.4005(5) 0.6242(3) 0.7359(3) 0.0668(16) Uani 1 1 d . . . . .
C16 C 0.1361(7) 0.2908(4) 0.5468(3) 0.0288(13) Uani 1 1 d . . . . .
H16 H 0.111095 0.245162 0.576163 0.035 Uiso 1 1 calc R U . . .
C17 C 0.0239(6) 0.3856(4) 0.6115(3) 0.0272(14) Uani 1 1 d . . . . .
C30 C -0.1363(7) 0.2727(4) 0.7303(3) 0.0308(13) Uani 1 1 d . . . . .
H30 H -0.193303 0.249496 0.703959 0.037 Uiso 1 1 calc R U . . .
C29 C -0.1473(7) 0.2647(4) 0.7933(3) 0.0345(14) Uani 1 1 d . . . . .
H29 H -0.212100 0.235472 0.809645 0.041 Uiso 1 1 calc R U . . .
C25 C -0.0418(6) 0.3149(4) 0.7060(3) 0.0281(14) Uani 1 1 d . . . . .
C34 C 0.3592(7) 0.3727(4) 0.4577(3) 0.0282(12) Uani 1 1 d . . . . .
C11 C 0.0860(6) 0.3249(5) 0.3845(3) 0.0352(15) Uani 1 1 d . . . . .
H11 H 0.087185 0.372990 0.357676 0.042 Uiso 1 1 calc R U . . .
C33 C 0.2658(6) 0.3076(4) 0.5505(3) 0.0306(15) Uani 1 1 d . . . . .
H33A H 0.289044 0.313829 0.593861 0.037 Uiso 1 1 calc R U . . .
H33B H 0.307951 0.258131 0.532932 0.037 Uiso 1 1 calc R U . . .
N2 N 0.0829(5) 0.3743(3) 0.5605(2) 0.0294(12) Uani 1 1 d . . . . .
N4 N -0.0305(5) 0.3207(4) 0.6412(2) 0.0301(12) Uani 1 1 d . . . . .
H4 H -0.060860 0.279414 0.618892 0.036 Uiso 1 1 calc R U . . .
C14 C 0.0858(6) 0.1859(4) 0.4609(3) 0.0335(15) Uani 1 1 d . . . . .
H14 H 0.086077 0.138445 0.488240 0.040 Uiso 1 1 calc R U . . .
C13 C 0.0665(7) 0.1741(5) 0.3985(4) 0.0399(18) Uani 1 1 d . . . . .
H13 H 0.053701 0.118183 0.382489 0.048 Uiso 1 1 calc R U . . .
C12 C 0.0664(7) 0.2451(5) 0.3602(3) 0.0400(18) Uani 1 1 d . . . . .
H12 H 0.052782 0.238467 0.317599 0.048 Uiso 1 1 calc R U . . .
C27 C 0.0281(7) 0.3395(4) 0.8077(3) 0.0335(16) Uani 1 1 d . . . . .
H27 H 0.085226 0.362431 0.834119 0.040 Uiso 1 1 calc R U . . .
C15 C 0.1047(6) 0.2693(4) 0.4822(3) 0.0313(15) Uani 1 1 d . . . . .
C26 C 0.0411(6) 0.3481(4) 0.7449(3) 0.0320(15) Uani 1 1 d . . . . .
H26 H 0.106505 0.376620 0.728658 0.038 Uiso 1 1 calc R U . . .
C28 C -0.0662(7) 0.2982(4) 0.8329(3) 0.0345(16) Uani 1 1 d . . . . .
C32 C 0.2965(6) 0.3894(4) 0.5152(3) 0.0305(14) Uani 1 1 d . . . . .
H32 H 0.343599 0.427860 0.541955 0.037 Uiso 1 1 calc R U . . .
N3 N 0.0199(5) 0.4660(3) 0.6354(2) 0.0299(13) Uani 1 1 d . . . . .
H3 H 0.078381 0.498871 0.625351 0.036 Uiso 1 1 calc R U . . .
O2 O 0.4245(4) 0.4395(3) 0.4392(2) 0.0356(11) Uani 1 1 d . . . . .
C35 C 0.4757(7) 0.4306(5) 0.3794(3) 0.0414(18) Uani 1 1 d . . . . .
H35A H 0.527963 0.381215 0.379377 0.062 Uiso 1 1 calc R U . . .
H35B H 0.518742 0.482859 0.369465 0.062 Uiso 1 1 calc R U . . .
H35C H 0.415278 0.421646 0.348880 0.062 Uiso 1 1 calc R U . . .
F4 F 0.3134(5) 0.4012(3) 0.6926(2) 0.0608(14) Uani 1 1 d . . . . .
C23 C -0.1772(6) 0.4805(5) 0.6757(3) 0.0338(16) Uani 1 1 d . . . . .
H23 H -0.203680 0.434676 0.650704 0.041 Uiso 1 1 calc R U . . .
C18 C -0.0626(6) 0.5060(4) 0.6737(3) 0.0270(13) Uani 1 1 d . . . . .
C19 C -0.0258(6) 0.5734(4) 0.7098(3) 0.0324(15) Uani 1 1 d . . . . .
H19 H 0.052767 0.589796 0.709253 0.039 Uiso 1 1 calc R U . . .
C31 C -0.0771(9) 0.2896(5) 0.9016(3) 0.048(2) Uani 1 1 d . . . . .
H31A H -0.152811 0.265986 0.911741 0.073 Uiso 1 1 calc R U . . .
H31B H -0.068548 0.346252 0.920642 0.073 Uiso 1 1 calc R U . . .
H31C H -0.017184 0.251020 0.916955 0.073 Uiso 1 1 calc R U . . .
C8 C -0.1146(6) 0.5079(6) 0.4185(3) 0.0464(19) Uani 1 1 d . . . . .
H8 H -0.097327 0.462629 0.387324 0.056 Uiso 1 1 calc R U . . .
C22 C -0.2523(6) 0.5232(4) 0.7150(3) 0.0335(14) Uani 1 1 d . . . . .
H22 H -0.330084 0.504971 0.717459 0.040 Uiso 1 1 calc R U . . .
C7 C 0.3349(7) 0.6114(5) 0.5178(4) 0.0437(19) Uani 1 1 d . . . . .
H7A H 0.338949 0.600001 0.561874 0.066 Uiso 1 1 calc R U . . .
H7B H 0.346161 0.672895 0.510336 0.066 Uiso 1 1 calc R U . . .
H7C H 0.395047 0.578715 0.496721 0.066 Uiso 1 1 calc R U . . .
C2 C 0.0110(6) 0.5603(4) 0.5072(3) 0.0344(15) Uani 1 1 d . . . . .
H2 H -0.053870 0.560331 0.533601 0.041 Uiso 1 1 calc R U . . .
C1 C -0.0010(7) 0.5359(5) 0.4459(3) 0.0354(16) Uani 1 1 d . . . . .
C4 C 0.2183(7) 0.5843(4) 0.4937(3) 0.0355(16) Uani 1 1 d . . . . .
C6 C 0.0998(6) 0.5338(4) 0.4094(3) 0.0356(16) Uani 1 1 d . . . . .
H6 H 0.093445 0.515830 0.368004 0.043 Uiso 1 1 calc R U . . .
C5 C 0.2076(7) 0.5568(4) 0.4317(3) 0.0342(16) Uani 1 1 d . . . . .
H5 H 0.273207 0.554148 0.405840 0.041 Uiso 1 1 calc R U . . .
C3 C 0.1203(7) 0.5852(4) 0.5301(3) 0.0340(16) Uani 1 1 d . . . . .
H3A H 0.126652 0.602908 0.571577 0.041 Uiso 1 1 calc R U . . .
C20 C -0.1027(6) 0.6174(4) 0.7469(3) 0.0334(17) Uani 1 1 d . . . . .
H20 H -0.077019 0.665536 0.769843 0.040 Uiso 1 1 calc R U . . .
C9 C -0.1983(8) 0.4688(6) 0.4645(4) 0.058(2) Uani 1 1 d . . . . .
H9A H -0.160517 0.421594 0.486321 0.087 Uiso 1 1 calc R U . . .
H9B H -0.265881 0.446893 0.442859 0.087 Uiso 1 1 calc R U . . .
H9C H -0.222042 0.512916 0.493942 0.087 Uiso 1 1 calc R U . . .
C21 C -0.2156(7) 0.5920(4) 0.7506(3) 0.0328(16) Uani 1 1 d . . . . .
C24 C -0.2975(7) 0.6404(5) 0.7924(3) 0.0422(18) Uani 1 1 d . . . . .
H24A H -0.376102 0.620291 0.785253 0.063 Uiso 1 1 calc R U . . .
H24B H -0.292810 0.702048 0.783584 0.063 Uiso 1 1 calc R U . . .
H24C H -0.276331 0.630068 0.835169 0.063 Uiso 1 1 calc R U . . .
C10 C -0.1682(9) 0.5841(7) 0.3842(5) 0.073(3) Uani 1 1 d . . . . .
H10A H -0.186466 0.629865 0.413441 0.110 Uiso 1 1 calc R U . . .
H10B H -0.238653 0.565275 0.363675 0.110 Uiso 1 1 calc R U . . .
H10C H -0.113653 0.605684 0.353728 0.110 Uiso 1 1 calc R U . . .
C51 C 0.6314(12) 0.6375(8) 0.5651(6) 0.089(4) Uani 1 1 d . . . . .
H51A H 0.627558 0.585628 0.591278 0.107 Uiso 1 1 calc R U . . .
H51B H 0.596748 0.623383 0.524924 0.107 Uiso 1 1 calc R U . . .
O3 O 0.7475(8) 0.6625(7) 0.5570(5) 0.109(3) Uani 1 1 d . . . . .
C53 C 0.6580(14) 0.7426(8) 0.6398(5) 0.099(5) Uani 1 1 d . . . . .
H53A H 0.649697 0.805068 0.646904 0.118 Uiso 1 1 calc R U . . .
H53B H 0.653753 0.712003 0.679465 0.118 Uiso 1 1 calc R U . . .
C54 C 0.7656(13) 0.7228(9) 0.6073(5) 0.095(4) Uani 1 1 d . . . . .
H54A H 0.798822 0.776729 0.591003 0.114 Uiso 1 1 calc R U . . .
H54B H 0.821406 0.697988 0.636612 0.114 Uiso 1 1 calc R U . . .
C52 C 0.5663(13) 0.7090(10) 0.5944(7) 0.102(5) Uani 1 1 d . . . . .
H52A H 0.496974 0.687993 0.615852 0.123 Uiso 1 1 calc R U . . .
H52B H 0.544130 0.753545 0.564213 0.123 Uiso 1 1 calc R U . . .

loop_
_atom_site_aniso_label
_atom_site_aniso_U_11
_atom_site_aniso_U_22
_atom_site_aniso_U_33
_atom_site_aniso_U_23
_atom_site_aniso_U_13
_atom_site_aniso_U_12
Ru1 0.0301(3) 0.0282(2) 0.0252(2) -0.00022(18) 0.0006(2) 0.0026(2)
Sb1 0.0294(2) 0.0433(2) 0.0292(2) -0.00496(18) -0.0004(2) 0.0001(2)
F2 0.039(2) 0.049(3) 0.041(2) 0.001(2) 0.0065(19) 0.003(2)
F1 0.034(2) 0.093(4) 0.036(2) -0.001(3) 0.0047(19) 0.004(2)
F5 0.039(3) 0.116(5) 0.043(3) 0.021(3) 0.002(2) 0.013(3)
O1 0.035(3) 0.035(2) 0.035(2) -0.0058(19) 0.001(2) 0.007(2)
F6 0.036(3) 0.067(3) 0.037(2) 0.003(2) -0.0010(19) 0.006(2)
N1 0.027(3) 0.029(3) 0.030(3) -0.005(2) 0.000(2) -0.001(2)
F3 0.065(4) 0.065(3) 0.070(3) -0.033(3) 0.000(3) -0.011(3)
C16 0.032(4) 0.027(3) 0.027(3) -0.001(2) 0.007(3) 0.001(3)
C17 0.030(4) 0.026(3) 0.025(3) -0.001(2) 0.000(3) 0.000(3)
C30 0.029(3) 0.028(3) 0.036(3) -0.002(2) -0.004(3) 0.001(3)
C29 0.037(4) 0.026(3) 0.040(3) 0.004(3) 0.006(4) -0.002(3)
C25 0.032(4) 0.024(3) 0.028(3) 0.000(2) 0.002(3) 0.002(3)
C34 0.027(3) 0.028(3) 0.029(3) 0.002(2) -0.004(3) 0.001(3)
C11 0.031(4) 0.044(4) 0.031(3) -0.003(3) -0.003(3) 0.001(3)
C33 0.033(4) 0.028(3) 0.031(3) 0.004(3) -0.001(3) 0.004(3)
N2 0.036(3) 0.028(3) 0.024(3) 0.000(2) 0.006(2) 0.003(2)
N4 0.030(3) 0.031(3) 0.029(3) -0.005(2) 0.001(2) -0.006(2)
C14 0.027(4) 0.034(4) 0.040(4) -0.002(3) 0.001(3) -0.001(3)
C13 0.030(4) 0.037(4) 0.053(4) -0.016(3) 0.002(3) -0.002(3)
C12 0.037(5) 0.048(5) 0.034(4) -0.016(3) -0.006(3) 0.002(3)
C27 0.041(4) 0.027(3) 0.033(3) 0.002(3) -0.006(3) -0.003(3)
C15 0.025(4) 0.034(3) 0.035(4) -0.004(3) 0.004(3) 0.002(2)
C26 0.033(4) 0.028(3) 0.035(3) 0.002(3) -0.002(3) -0.002(3)
C28 0.042(5) 0.029(3) 0.033(3) 0.000(3) -0.002(3) 0.002(3)
C32 0.029(4) 0.031(3) 0.031(3) 0.000(3) -0.001(3) 0.001(3)
N3 0.036(3) 0.027(3) 0.027(3) -0.003(2) 0.005(2) -0.001(2)
O2 0.037(3) 0.036(3) 0.034(2) 0.004(2) 0.004(2) 0.004(2)
C35 0.042(5) 0.046(4) 0.036(4) 0.007(3) 0.008(3) 0.007(3)
F4 0.071(4) 0.042(3) 0.069(3) -0.002(2) 0.019(3) -0.012(2)
C23 0.036(4) 0.030(3) 0.036(3) 0.003(3) -0.002(3) -0.001(3)
C18 0.037(4) 0.024(3) 0.021(3) 0.005(2) 0.001(3) 0.000(3)
C19 0.036(4) 0.021(3) 0.040(4) 0.000(3) -0.001(3) -0.005(3)
C31 0.065(6) 0.042(4) 0.038(4) 0.007(3) -0.005(4) 0.003(4)
C8 0.040(5) 0.060(5) 0.039(4) -0.007(4) -0.005(3) 0.012(4)
C22 0.025(3) 0.038(4) 0.037(3) 0.002(3) -0.001(3) 0.000(3)
C7 0.051(6) 0.041(4) 0.039(4) 0.004(3) 0.001(4) -0.008(3)
C2 0.036(4) 0.035(4) 0.032(3) -0.003(3) 0.003(3) 0.009(3)
C1 0.037(4) 0.036(4) 0.033(3) 0.006(3) -0.005(3) 0.011(3)
C4 0.045(4) 0.023(3) 0.039(4) 0.004(3) -0.003(3) 0.001(3)
C6 0.042(4) 0.036(4) 0.029(3) 0.009(3) -0.001(3) 0.012(3)
C5 0.037(4) 0.030(4) 0.035(4) 0.012(3) 0.004(3) 0.002(3)
C3 0.044(5) 0.026(3) 0.032(3) -0.001(2) 0.004(3) 0.006(3)
C20 0.042(5) 0.027(3) 0.031(3) -0.002(3) 0.001(3) 0.004(3)
C9 0.043(5) 0.070(6) 0.061(5) -0.012(5) -0.007(4) -0.007(4)
C21 0.039(4) 0.033(4) 0.027(3) 0.002(3) 0.000(3) 0.004(3)
C24 0.046(5) 0.043(4) 0.037(4) 0.000(3) 0.009(4) 0.005(3)
C10 0.058(7) 0.089(7) 0.073(6) 0.010(6) -0.014(5) 0.025(5)
C51 0.079(9) 0.098(9) 0.090(8) 0.034(7) -0.019(8) -0.020(8)
O3 0.083(7) 0.121(8) 0.122(7) 0.002(6) -0.016(6) -0.012(6)
C53 0.138(13) 0.092(9) 0.066(7) 0.050(6) -0.014(9) 0.014(9)
C54 0.100(11) 0.125(11) 0.062(7) 0.002(7) -0.035(7) -0.041(9)
C52 0.077(10) 0.127(12) 0.102(10) 0.044(9) -0.029(8) -0.017(9)

loop_
_atom_type_symbol
_atom_type_description
_atom_type_scat_dispersion_real
_atom_type_scat_dispersion_imag
_atom_type_scat_source
C C 0.0033 0.0016 'International Tables Vol C Tables 4.2.6.8 and 6.1.1.4'
H H 0.0000 0.0000 'International Tables Vol C Tables 4.2.6.8 and 6.1.1.4'
F F 0.0171 0.0103 'International Tables Vol C Tables 4.2.6.8 and 6.1.1.4'
N N 0.0061 0.0033 'International Tables Vol C Tables 4.2.6.8 and 6.1.1.4'
O O 0.0106 0.0060 'International Tables Vol C Tables 4.2.6.8 and 6.1.1.4'
Ru Ru -1.2594 0.8363 'International Tables Vol C Tables 4.2.6.8 and 6.1.1.4'
Sb Sb -0.5866 1.5461 'International Tables Vol C Tables 4.2.6.8 and 6.1.1.4'

loop_
_geom_angle_atom_site_label_1
_geom_angle_atom_site_label_2
_geom_angle_atom_site_label_3
_geom_angle
_geom_angle_site_symmetry_1
_geom_angle_site_symmetry_3
_geom_angle_publ_flag
N1 Ru1 C32 82.1(2) . . ?
N1 Ru1 C2 126.8(2) . . ?
N1 Ru1 C1 98.9(2) . . ?
N1 Ru1 C4 151.0(2) . . ?
N1 Ru1 C6 94.1(2) . . ?
N1 Ru1 C5 114.7(2) . . ?
N1 Ru1 C3 164.2(2) . . ?
N2 Ru1 N1 76.6(2) . . ?
N2 Ru1 C32 77.5(2) . . ?
N2 Ru1 C2 97.2(2) . . ?
N2 Ru1 C1 116.3(3) . . ?
N2 Ru1 C4 130.3(2) . . ?
N2 Ru1 C6 151.2(3) . . ?
N2 Ru1 C5 167.9(2) . . ?
N2 Ru1 C3 103.7(2) . . ?
C32 Ru1 C2 149.0(3) . . ?
C32 Ru1 C1 166.1(3) . . ?
C32 Ru1 C4 92.7(3) . . ?
C32 Ru1 C3 113.5(3) . . ?
C2 Ru1 C1 36.6(3) . . ?
C2 Ru1 C4 67.3(3) . . ?
C4 Ru1 C1 79.6(3) . . ?
C6 Ru1 C32 128.8(3) . . ?
C6 Ru1 C2 66.4(3) . . ?
C6 Ru1 C1 37.4(3) . . ?
C6 Ru1 C4 67.0(3) . . ?
C6 Ru1 C5 37.2(3) . . ?
C6 Ru1 C3 78.1(3) . . ?
C5 Ru1 C32 99.1(3) . . ?
C5 Ru1 C2 79.6(3) . . ?
C5 Ru1 C1 67.7(3) . . ?
C5 Ru1 C4 37.7(3) . . ?
C5 Ru1 C3 66.7(3) . . ?
C3 Ru1 C2 37.4(3) . . ?
C3 Ru1 C1 66.5(3) . . ?
C3 Ru1 C4 36.6(3) . . ?
F2 Sb1 F1 179.8(2) . . ?
F2 Sb1 F6 90.23(19) . . ?
F2 Sb1 F3 90.7(2) . . ?
F1 Sb1 F6 89.9(2) . . ?
F5 Sb1 F2 90.4(2) . . ?
F5 Sb1 F1 89.49(19) . . ?
F5 Sb1 F6 178.9(2) . . ?
F5 Sb1 F3 89.8(3) . . ?
F3 Sb1 F1 89.4(2) . . ?
F3 Sb1 F6 89.3(2) . . ?
F4 Sb1 F2 90.2(2) . . ?
F4 Sb1 F1 89.6(2) . . ?
F4 Sb1 F5 91.3(3) . . ?
F4 Sb1 F6 89.6(2) . . ?
F4 Sb1 F3 178.6(2) . . ?
C11 N1 Ru1 128.1(5) . . ?
C15 N1 Ru1 113.8(4) . . ?
C15 N1 C11 118.1(6) . . ?
C33 C16 H16 112.0 . . ?
N2 C16 H16 112.0 . . ?
N2 C16 C33 104.7(5) . . ?
N2 C16 C15 106.6(6) . . ?
C15 C16 H16 112.0 . . ?
C15 C16 C33 109.1(6) . . ?
N2 C17 N4 123.1(6) . . ?
N2 C17 N3 117.8(6) . . ?
N3 C17 N4 119.2(6) . . ?
C29 C30 H30 120.1 . . ?
C25 C30 H30 120.1 . . ?
C25 C30 C29 119.8(7) . . ?
C30 C29 H29 119.3 . . ?
C28 C29 C30 121.5(7) . . ?
C28 C29 H29 119.3 . . ?
C30 C25 N4 119.0(6) . . ?
C30 C25 C26 119.6(6) . . ?
C26 C25 N4 121.4(6) . . ?
O1 C34 C32 125.4(6) . . ?
O1 C34 O2 121.2(6) . . ?
O2 C34 C32 113.4(5) . . ?
N1 C11 H11 118.6 . . ?
N1 C11 C12 122.8(7) . . ?
C12 C11 H11 118.6 . . ?
C16 C33 H33A 109.6 . . ?
C16 C33 H33B 109.6 . . ?
H33A C33 H33B 108.1 . . ?
C32 C33 C16 110.2(5) . . ?
C32 C33 H33A 109.6 . . ?
C32 C33 H33B 109.6 . . ?
C16 N2 Ru1 105.1(4) . . ?
C17 N2 Ru1 134.1(4) . . ?
C17 N2 C16 120.6(5) . . ?
C17 N4 C25 124.4(5) . . ?
C17 N4 H4 117.8 . . ?
C25 N4 H4 117.8 . . ?
C13 C14 H14 120.9 . . ?
C13 C14 C15 118.3(7) . . ?
C15 C14 H14 120.9 . . ?
C14 C13 H13 120.5 . . ?
C12 C13 C14 119.0(7) . . ?
C12 C13 H13 120.5 . . ?
C11 C12 C13 119.3(7) . . ?
C11 C12 H12 120.3 . . ?
C13 C12 H12 120.3 . . ?
C26 C27 H27 119.2 . . ?
C26 C27 C28 121.6(7) . . ?
C28 C27 H27 119.2 . . ?
N1 C15 C16 113.3(5) . . ?
N1 C15 C14 122.4(6) . . ?
C14 C15 C16 124.1(6) . . ?
C25 C26 H26 120.2 . . ?
C27 C26 C25 119.6(7) . . ?
C27 C26 H26 120.2 . . ?
C29 C28 C27 118.0(6) . . ?
C29 C28 C31 121.9(7) . . ?
C27 C28 C31 120.1(7) . . ?
Ru1 C32 H32 109.4 . . ?
C34 C32 Ru1 106.8(4) . . ?
C34 C32 C33 113.4(5) . . ?
C34 C32 H32 109.4 . . ?
C33 C32 Ru1 108.4(4) . . ?
C33 C32 H32 109.4 . . ?
C17 N3 H3 114.5 . . ?
C17 N3 C18 131.0(6) . . ?
C18 N3 H3 114.5 . . ?
C34 O2 C35 115.5(5) . . ?
O2 C35 H35A 109.5 . . ?
O2 C35 H35B 109.5 . . ?
O2 C35 H35C 109.5 . . ?
H35A C35 H35B 109.5 . . ?
H35A C35 H35C 109.5 . . ?
H35B C35 H35C 109.5 . . ?
C18 C23 H23 120.5 . . ?
C18 C23 C22 119.0(7) . . ?
C22 C23 H23 120.5 . . ?
C23 C18 N3 122.8(6) . . ?
C19 C18 N3 117.5(6) . . ?
C19 C18 C23 119.8(6) . . ?
C18 C19 H19 119.7 . . ?
C18 C19 C20 120.5(7) . . ?
C20 C19 H19 119.7 . . ?
C28 C31 H31A 109.5 . . ?
C28 C31 H31B 109.5 . . ?
C28 C31 H31C 109.5 . . ?
H31A C31 H31B 109.5 . . ?
H31A C31 H31C 109.5 . . ?
H31B C31 H31C 109.5 . . ?
C1 C8 H8 107.2 . . ?
C1 C8 C9 114.2(6) . . ?
C1 C8 C10 109.0(7) . . ?
C9 C8 H8 107.2 . . ?
C9 C8 C10 111.7(7) . . ?
C10 C8 H8 107.2 . . ?
C23 C22 H22 119.4 . . ?
C21 C22 C23 121.2(7) . . ?
C21 C22 H22 119.4 . . ?
H7A C7 H7B 109.5 . . ?
H7A C7 H7C 109.5 . . ?
H7B C7 H7C 109.5 . . ?
C4 C7 H7A 109.5 . . ?
C4 C7 H7B 109.5 . . ?
C4 C7 H7C 109.5 . . ?
Ru1 C2 H2 128.7 . . ?
C1 C2 Ru1 72.7(4) . . ?
C1 C2 H2 120.0 . . ?
C1 C2 C3 120.0(7) . . ?
C3 C2 Ru1 70.8(4) . . ?
C3 C2 H2 120.0 . . ?
C8 C1 Ru1 129.1(5) . . ?
C2 C1 Ru1 70.7(4) . . ?
C2 C1 C8 123.0(7) . . ?
C2 C1 C6 117.4(7) . . ?
C6 C1 Ru1 68.8(4) . . ?
C6 C1 C8 119.6(6) . . ?
C7 C4 Ru1 130.5(5) . . ?
C5 C4 Ru1 69.9(4) . . ?
C5 C4 C7 119.4(7) . . ?
C3 C4 Ru1 71.1(4) . . ?
C3 C4 C7 122.3(7) . . ?
C3 C4 C5 118.3(7) . . ?
Ru1 C6 H6 128.3 . . ?
C1 C6 Ru1 73.8(4) . . ?
C1 C6 H6 118.5 . . ?
C5 C6 Ru1 71.8(4) . . ?
C5 C6 C1 123.0(7) . . ?
C5 C6 H6 118.5 . . ?
Ru1 C5 H5 128.3 . . ?
C4 C5 Ru1 72.4(4) . . ?
C4 C5 H5 120.4 . . ?
C6 C5 Ru1 71.0(4) . . ?
C6 C5 C4 119.1(7) . . ?
C6 C5 H5 120.4 . . ?
Ru1 C3 H3A 129.6 . . ?
C2 C3 Ru1 71.7(4) . . ?
C2 C3 H3A 118.9 . . ?
C4 C3 Ru1 72.3(4) . . ?
C4 C3 C2 122.2(6) . . ?
C4 C3 H3A 118.9 . . ?
C19 C20 H20 119.7 . . ?
C21 C20 C19 120.7(7) . . ?
C21 C20 H20 119.7 . . ?
C8 C9 H9A 109.5 . . ?
C8 C9 H9B 109.5 . . ?
C8 C9 H9C 109.5 . . ?
H9A C9 H9B 109.5 . . ?
H9A C9 H9C 109.5 . . ?
H9B C9 H9C 109.5 . . ?
C22 C21 C24 121.6(7) . . ?
C20 C21 C22 118.8(7) . . ?
C20 C21 C24 119.6(6) . . ?
C21 C24 H24A 109.5 . . ?
C21 C24 H24B 109.5 . . ?
C21 C24 H24C 109.5 . . ?
H24A C24 H24B 109.5 . . ?
H24A C24 H24C 109.5 . . ?
H24B C24 H24C 109.5 . . ?
C8 C10 H10A 109.5 . . ?
C8 C10 H10B 109.5 . . ?
C8 C10 H10C 109.5 . . ?
H10A C10 H10B 109.5 . . ?
H10A C10 H10C 109.5 . . ?
H10B C10 H10C 109.5 . . ?
H51A C51 H51B 108.2 . . ?
O3 C51 H51A 109.8 . . ?
O3 C51 H51B 109.8 . . ?
O3 C51 C52 109.4(11) . . ?
C52 C51 H51A 109.8 . . ?
C52 C51 H51B 109.8 . . ?
C51 O3 C54 102.7(11) . . ?
H53A C53 H53B 109.2 . . ?
C54 C53 H53A 111.4 . . ?
C54 C53 H53B 111.4 . . ?
C54 C53 C52 102.0(11) . . ?
C52 C53 H53A 111.4 . . ?
C52 C53 H53B 111.4 . . ?
O3 C54 C53 111.9(11) . . ?
O3 C54 H54A 109.2 . . ?
O3 C54 H54B 109.2 . . ?
C53 C54 H54A 109.2 . . ?
C53 C54 H54B 109.2 . . ?
H54A C54 H54B 107.9 . . ?
C51 C52 C53 100.2(12) . . ?
C51 C52 H52A 111.7 . . ?
C51 C52 H52B 111.7 . . ?
C53 C52 H52A 111.7 . . ?
C53 C52 H52B 111.7 . . ?
H52A C52 H52B 109.5 . . ?

loop_
_geom_bond_atom_site_label_1
_geom_bond_atom_site_label_2
_geom_bond_distance
_geom_bond_site_symmetry_2
_geom_bond_publ_flag
Ru1 N1 2.110(5) . ?
Ru1 N2 2.088(5) . ?
Ru1 C32 2.203(7) . ?
Ru1 C2 2.218(7) . ?
Ru1 C1 2.244(7) . ?
Ru1 C4 2.223(7) . ?
Ru1 C6 2.180(6) . ?
Ru1 C5 2.191(7) . ?
Ru1 C3 2.207(6) . ?
Sb1 F2 1.871(4) . ?
Sb1 F1 1.879(4) . ?
Sb1 F5 1.868(5) . ?
Sb1 F6 1.880(4) . ?
Sb1 F3 1.874(5) . ?
Sb1 F4 1.863(5) . ?
O1 C34 1.228(7) . ?
N1 C11 1.349(8) . ?
N1 C15 1.348(8) . ?
C16 H16 1.0000 . ?
C16 C33 1.534(11) . ?
C16 N2 1.470(8) . ?
C16 C15 1.496(9) . ?
C17 N2 1.320(8) . ?
C17 N4 1.358(8) . ?
C17 N3 1.355(8) . ?
C30 H30 0.9500 . ?
C30 C29 1.388(9) . ?
C30 C25 1.387(10) . ?
C29 H29 0.9500 . ?
C29 C28 1.382(10) . ?
C25 N4 1.423(8) . ?
C25 C26 1.387(9) . ?
C34 C32 1.476(9) . ?
C34 O2 1.350(8) . ?
C11 H11 0.9500 . ?
C11 C12 1.370(10) . ?
C33 H33A 0.9900 . ?
C33 H33B 0.9900 . ?
C33 C32 1.531(9) . ?
N4 H4 0.8800 . ?
C14 H14 0.9500 . ?
C14 C13 1.392(10) . ?
C14 C15 1.397(9) . ?
C13 H13 0.9500 . ?
C13 C12 1.386(11) . ?
C12 H12 0.9500 . ?
C27 H27 0.9500 . ?
C27 C26 1.386(9) . ?
C27 C28 1.386(10) . ?
C26 H26 0.9500 . ?
C28 C31 1.512(10) . ?
C32 H32 1.0000 . ?
N3 H3 0.8800 . ?
N3 C18 1.419(8) . ?
O2 C35 1.441(8) . ?
C35 H35A 0.9800 . ?
C35 H35B 0.9800 . ?
C35 H35C 0.9800 . ?
C23 H23 0.9500 . ?
C23 C18 1.393(10) . ?
C23 C22 1.394(9) . ?
C18 C19 1.379(9) . ?
C19 H19 0.9500 . ?
C19 C20 1.387(10) . ?
C31 H31A 0.9800 . ?
C31 H31B 0.9800 . ?
C31 H31C 0.9800 . ?
C8 H8 1.0000 . ?
C8 C1 1.516(11) . ?
C8 C9 1.527(12) . ?
C8 C10 1.533(12) . ?
C22 H22 0.9500 . ?
C22 C21 1.392(10) . ?
C7 H7A 0.9800 . ?
C7 H7B 0.9800 . ?
C7 H7C 0.9800 . ?
C7 C4 1.515(11) . ?
C2 H2 0.9500 . ?
C2 C1 1.400(10) . ?
C2 C3 1.420(10) . ?
C1 C6 1.419(10) . ?
C4 C5 1.427(10) . ?
C4 C3 1.390(10) . ?
C6 H6 0.9500 . ?
C6 C5 1.393(10) . ?
C5 H5 0.9500 . ?
C3 H3A 0.9500 . ?
C20 H20 0.9500 . ?
C20 C21 1.375(11) . ?
C9 H9A 0.9800 . ?
C9 H9B 0.9800 . ?
C9 H9C 0.9800 . ?
C21 C24 1.519(10) . ?
C24 H24A 0.9800 . ?
C24 H24B 0.9800 . ?
C24 H24C 0.9800 . ?
C10 H10A 0.9800 . ?
C10 H10B 0.9800 . ?
C10 H10C 0.9800 . ?
C51 H51A 0.9900 . ?
C51 H51B 0.9900 . ?
C51 O3 1.419(15) . ?
C51 C52 1.491(19) . ?
O3 C54 1.461(14) . ?
C53 H53A 0.9900 . ?
C53 H53B 0.9900 . ?
C53 C54 1.471(19) . ?
C53 C52 1.548(18) . ?
C54 H54A 0.9900 . ?
C54 H54B 0.9900 . ?
C52 H52A 0.9900 . ?
C52 H52B 0.9900 . ?

loop_
_geom_torsion_atom_site_label_1
_geom_torsion_atom_site_label_2
_geom_torsion_atom_site_label_3
_geom_torsion_atom_site_label_4
_geom_torsion
_geom_torsion_site_symmetry_1
_geom_torsion_site_symmetry_2
_geom_torsion_site_symmetry_3
_geom_torsion_site_symmetry_4
_geom_torsion_publ_flag
Ru1 N1 C11 C12 179.7(6) . . . . ?
Ru1 N1 C15 C16 -3.9(7) . . . . ?
Ru1 N1 C15 C14 -179.6(5) . . . . ?
Ru1 C2 C1 C8 124.7(7) . . . . ?
Ru1 C2 C1 C6 -52.3(6) . . . . ?
Ru1 C2 C3 C4 54.2(6) . . . . ?
Ru1 C1 C6 C5 -54.8(6) . . . . ?
Ru1 C4 C5 C6 55.4(6) . . . . ?
Ru1 C4 C3 C2 -53.9(6) . . . . ?
Ru1 C6 C5 C4 -56.1(6) . . . . ?
O1 C34 C32 Ru1 -95.0(7) . . . . ?
O1 C34 C32 C33 24.4(10) . . . . ?
O1 C34 O2 C35 7.9(10) . . . . ?
N1 C11 C12 C13 -1.2(12) . . . . ?
C16 C33 C32 Ru1 9.8(6) . . . . ?
C16 C33 C32 C34 -108.7(6) . . . . ?
C17 N3 C18 C23 -25.4(10) . . . . ?
C17 N3 C18 C19 155.1(7) . . . . ?
C30 C29 C28 C27 -0.8(10) . . . . ?
C30 C29 C28 C31 -179.9(7) . . . . ?
C30 C25 N4 C17 151.0(7) . . . . ?
C30 C25 C26 C27 -0.5(10) . . . . ?
C29 C30 C25 N4 178.5(6) . . . . ?
C29 C30 C25 C26 0.3(10) . . . . ?
C25 C30 C29 C28 0.3(10) . . . . ?
C11 N1 C15 C16 174.5(6) . . . . ?
C11 N1 C15 C14 -1.2(10) . . . . ?
C33 C16 N2 Ru1 63.1(5) . . . . ?
C33 C16 N2 C17 -112.3(7) . . . . ?
C33 C16 C15 N1 -74.9(7) . . . . ?
C33 C16 C15 C14 100.8(7) . . . . ?
N2 C16 C33 C32 -46.8(7) . . . . ?
N2 C16 C15 N1 37.8(8) . . . . ?
N2 C16 C15 C14 -146.6(6) . . . . ?
N2 C17 N4 C25 145.4(7) . . . . ?
N2 C17 N3 C18 154.6(6) . . . . ?
N4 C17 N2 Ru1 159.1(5) . . . . ?
N4 C17 N2 C16 -27.1(10) . . . . ?
N4 C17 N3 C18 -26.5(10) . . . . ?
N4 C25 C26 C27 -178.6(6) . . . . ?
C14 C13 C12 C11 0.5(12) . . . . ?
C13 C14 C15 N1 0.6(11) . . . . ?
C13 C14 C15 C16 -174.7(7) . . . . ?
C15 N1 C11 C12 1.5(11) . . . . ?
C15 C16 C33 C32 67.1(7) . . . . ?
C15 C16 N2 Ru1 -52.5(6) . . . . ?
C15 C16 N2 C17 132.1(6) . . . . ?
C15 C14 C13 C12 -0.3(11) . . . . ?
C26 C25 N4 C17 -30.9(10) . . . . ?
C26 C27 C28 C29 0.6(11) . . . . ?
C26 C27 C28 C31 179.7(7) . . . . ?
C28 C27 C26 C25 0.1(11) . . . . ?
C32 C34 O2 C35 -172.3(6) . . . . ?
N3 C17 N2 Ru1 -22.1(10) . . . . ?
N3 C17 N2 C16 151.7(6) . . . . ?
N3 C17 N4 C25 -33.4(10) . . . . ?
N3 C18 C19 C20 177.8(6) . . . . ?
O2 C34 C32 Ru1 85.3(6) . . . . ?
O2 C34 C32 C33 -155.3(6) . . . . ?
C23 C18 C19 C20 -1.7(10) . . . . ?
C23 C22 C21 C20 -0.4(10) . . . . ?
C23 C22 C21 C24 178.4(6) . . . . ?
C18 C23 C22 C21 1.9(10) . . . . ?
C18 C19 C20 C21 3.3(10) . . . . ?
C19 C20 C21 C22 -2.2(10) . . . . ?
C19 C20 C21 C24 179.0(6) . . . . ?
C8 C1 C6 Ru1 -123.9(6) . . . . ?
C8 C1 C6 C5 -178.7(7) . . . . ?
C22 C23 C18 N3 179.7(6) . . . . ?
C22 C23 C18 C19 -0.8(9) . . . . ?
C7 C4 C5 Ru1 126.0(6) . . . . ?
C7 C4 C5 C6 -178.6(6) . . . . ?
C7 C4 C3 Ru1 -126.5(6) . . . . ?
C7 C4 C3 C2 179.6(6) . . . . ?
C2 C1 C6 Ru1 53.2(6) . . . . ?
C2 C1 C6 C5 -1.7(10) . . . . ?
C1 C2 C3 Ru1 -55.7(6) . . . . ?
C1 C2 C3 C4 -1.5(10) . . . . ?
C1 C6 C5 Ru1 55.7(6) . . . . ?
C1 C6 C5 C4 -0.4(10) . . . . ?
C5 C4 C3 Ru1 53.3(5) . . . . ?
C5 C4 C3 C2 -0.6(10) . . . . ?
C3 C2 C1 Ru1 54.8(6) . . . . ?
C3 C2 C1 C8 179.5(7) . . . . ?
C3 C2 C1 C6 2.6(10) . . . . ?
C3 C4 C5 Ru1 -53.9(5) . . . . ?
C3 C4 C5 C6 1.5(9) . . . . ?
C9 C8 C1 Ru1 64.1(9) . . . . ?
C9 C8 C1 C2 -27.0(11) . . . . ?
C9 C8 C1 C6 149.8(7) . . . . ?
C10 C8 C1 Ru1 -170.2(6) . . . . ?
C10 C8 C1 C2 98.7(9) . . . . ?
C10 C8 C1 C6 -84.4(9) . . . . ?
C51 O3 C54 C53 -7.7(13) . . . . ?
O3 C51 C52 C53 -38.3(12) . . . . ?
C54 C53 C52 C51 30.3(12) . . . . ?
C52 C51 O3 C54 29.3(12) . . . . ?
C52 C53 C54 O3 -15.0(13) . . . . ?
